data_4064322
loop_
_publ_author_name
'de Fr\'emont, Pierre'
'Clavier, Herv\'e'
'Rosa, Vitor'
'Avil\'es, Teresa'
'Braunstein, Pierre'

_publ_section_title
;
 Synthesis, Characterization, and Reactivity of Cationic Gold(I)
 \a-Diimine Complexes
;
_journal_issue 8
_journal_name_full Organometallics
_journal_page_first 2241
_journal_paper_doi 10.1021/om2000426
_journal_volume 30
_journal_year 2011
_chemical_formula_moiety 'C56 H59 Au Cl4 F6 N2 P2'
_chemical_formula_sum 'C56 H59 Au Cl4 F6 N2 P2'
_chemical_formula_weight 1274.76
_chemical_name_systematic PPh3AuBIANPF6
_space_group_IT_number 29
_symmetry_cell_setting orthorhombic
_symmetry_Int_Tables_number 29
_symmetry_space_group_name_Hall 'P 2c -2b'
_symmetry_space_group_name_H-M 'P b c 21'
_atom_sites_solution_hydrogens geom
_atom_sites_solution_primary direct
_atom_sites_solution_secondary difmap
_audit_creation_method SHELXL-97
_cell_angle_alpha 90.00
_cell_angle_beta 90.00
_cell_angle_gamma 90.00
_cell_formula_units_Z 4
_cell_length_a 9.26340(10)
_cell_length_b 22.7035(3)
_cell_length_c 26.5874(4)
_cell_measurement_reflns_used 40056
_cell_measurement_temperature 173(2)
_cell_measurement_theta_max 27.485
_cell_measurement_theta_min 0.998
_cell_volume 5591.64(13)
_computing_cell_refinement 'HKL Scalepack (Otwinowski & Minor 1997)'
_computing_data_collection 'Collect (Bruker AXS BV, 1997-2004)'
_computing_data_reduction 'HKL Denzo and Scalepack (Otwinowski & Minor 1997)'
_computing_molecular_graphics ORTEP
_computing_publication_material PLATON
_computing_structure_refinement 'SHELXL-97 (Sheldrick, 1997)'
_computing_structure_solution 'SHELXS-97 (Sheldrick, 1997)'
_diffrn_ambient_temperature 173(2)
_diffrn_detector_area_resol_mean 9
_diffrn_measured_fraction_theta_full 0.999
_diffrn_measured_fraction_theta_max 0.999
_diffrn_measurement_device_type KappaCCD
_diffrn_measurement_method 'CCD rotation images, thick slices'
_diffrn_radiation_monochromator graphite
_diffrn_radiation_probe x-ray
_diffrn_radiation_type MoK\a
_diffrn_radiation_wavelength 0.71073
_diffrn_reflns_av_R_equivalents 0.0969
_diffrn_reflns_av_sigmaI/netI 0.0584
_diffrn_reflns_limit_h_max 12
_diffrn_reflns_limit_h_min -11
_diffrn_reflns_limit_k_max 29
_diffrn_reflns_limit_k_min -29
_diffrn_reflns_limit_l_max 34
_diffrn_reflns_limit_l_min -25
_diffrn_reflns_number 45190
_diffrn_reflns_theta_full 27.48
_diffrn_reflns_theta_max 27.48
_diffrn_reflns_theta_min 2.50
_diffrn_source 'fine-focus sealed tube'
_exptl_absorpt_coefficient_mu 2.937
_exptl_absorpt_correction_T_max 0.75
_exptl_absorpt_correction_T_min 0.64
_exptl_absorpt_correction_type multi-scan
_exptl_absorpt_process_details 'R.H. Blessing, Acta Crystallogr., Sect A 1995, 51, 33-38.'
_exptl_crystal_colour Red
_exptl_crystal_density_diffrn 1.514
_exptl_crystal_density_method 'not measured'
_exptl_crystal_description Prism
_exptl_crystal_F_000 2560
_exptl_crystal_recrystallization_method 'DCM - Octane'
_exptl_crystal_size_max 0.15
_exptl_crystal_size_mid 0.15
_exptl_crystal_size_min 0.10
_refine_diff_density_max 1.019
_refine_diff_density_min -2.628
_refine_diff_density_rms 0.214
_refine_ls_abs_structure_details 'Flack H D (1983), Acta Cryst. A39, 876-881'
_refine_ls_abs_structure_Flack -0.007(5)
_refine_ls_extinction_method none
_refine_ls_goodness_of_fit_ref 1.091
_refine_ls_hydrogen_treatment constr
_refine_ls_matrix_type full
_refine_ls_number_parameters 638
_refine_ls_number_reflns 10784
_refine_ls_number_restraints 127
_refine_ls_restrained_S_all 1.084
_refine_ls_R_factor_all 0.0504
_refine_ls_R_factor_gt 0.0401
_refine_ls_shift/su_max 0.001
_refine_ls_shift/su_mean 0.000
_refine_ls_structure_factor_coef Fsqd
_refine_ls_weighting_details 'calc w=1/[\s^2^(Fo^2^)+(0.0677P)^2^+0.0000P] where P=(Fo^2^+2Fc^2^)/3'
_refine_ls_weighting_scheme calc
_refine_ls_wR_factor_gt 0.0981
_refine_ls_wR_factor_ref 0.1127
_reflns_number_gt 9450
_reflns_number_total 10784
_reflns_threshold_expression >2sigma(I)
_cod_data_source_file om2000426_si_002.cif
_cod_data_source_block PPh3AuBIANPF6
_cod_database_code 4064322

loop_
_symmetry_equiv_pos_as_xyz
'x, y, z'
'-x, -y, z+1/2'
'-x, y+1/2, z'
'x, -y+1/2, z+1/2'

loop_
_atom_site_label
_atom_site_type_symbol
_atom_site_fract_x
_atom_site_fract_y
_atom_site_fract_z
_atom_site_U_iso_or_equiv
_atom_site_adp_type
_atom_site_occupancy
_atom_site_symmetry_multiplicity
_atom_site_calc_flag
_atom_site_refinement_flags
_atom_site_disorder_assembly
_atom_site_disorder_group
C1 C 0.8137(6) 0.1121(2) 0.7975(2) 0.0271(14) Uani 1 1 d . . .
C2 C 0.8428(8) 0.1696(3) 0.8127(3) 0.0396(16) Uani 1 1 d . . .
H2 H 0.8021 0.1840 0.8422 0.048 Uiso 1 1 calc R . .
C3 C 0.9317(8) 0.2051(3) 0.7843(4) 0.0478(17) Uani 1 1 d . . .
H3 H 0.9507 0.2434 0.7948 0.057 Uiso 1 1 calc R . .
C4 C 0.9919(7) 0.1848(3) 0.7411(3) 0.0456(17) Uani 1 1 d . . .
H4 H 1.0544 0.2087 0.7229 0.055 Uiso 1 1 calc R . .
C5 C 0.9604(7) 0.1281(3) 0.7239(3) 0.0419(16) Uani 1 1 d . . .
H5 H 0.9975 0.1151 0.6934 0.050 Uiso 1 1 calc R . .
C6 C 0.8740(6) 0.0917(3) 0.7524(3) 0.0326(14) Uani 1 1 d . . .
H6 H 0.8556 0.0535 0.7416 0.039 Uiso 1 1 calc R . .
C7 C 0.8266(6) 0.0327(3) 0.8827(2) 0.0272(12) Uani 1 1 d . . .
C8 C 0.9395(8) 0.0674(3) 0.9035(3) 0.0441(17) Uani 1 1 d . . .
H8 H 0.9538 0.1059 0.8929 0.053 Uiso 1 1 calc R . .
C9 C 1.0263(8) 0.0434(4) 0.9393(3) 0.0490(19) Uani 1 1 d . . .
H9 H 1.0999 0.0659 0.9534 0.059 Uiso 1 1 calc R . .
C10 C 1.0065(9) -0.0143(4) 0.9552(3) 0.049(2) Uani 1 1 d . . .
H10 H 1.0677 -0.0301 0.9795 0.059 Uiso 1 1 calc R . .
C11 C 0.8979(8) -0.0484(4) 0.9357(4) 0.049(2) Uani 1 1 d . . .
H11 H 0.8850 -0.0869 0.9467 0.059 Uiso 1 1 calc R . .
C12 C 0.8070(8) -0.0245(3) 0.8991(3) 0.0389(15) Uani 1 1 d . . .
H12 H 0.7329 -0.0472 0.8857 0.047 Uiso 1 1 calc R . .
C13 C 0.5711(6) 0.1062(3) 0.8675(3) 0.0313(14) Uani 1 1 d . . .
C14 C 0.5988(8) 0.1322(4) 0.9137(3) 0.0458(19) Uani 1 1 d . . .
H14 H 0.6897 0.1282 0.9282 0.055 Uiso 1 1 calc R . .
C15 C 0.4947(9) 0.1638(4) 0.9383(3) 0.057(2) Uani 1 1 d . . .
H15 H 0.5139 0.1811 0.9693 0.069 Uiso 1 1 calc R . .
C16 C 0.3578(9) 0.1696(4) 0.9157(4) 0.062(3) Uani 1 1 d . . .
H16 H 0.2854 0.1904 0.9322 0.074 Uiso 1 1 calc R . .
C17 C 0.3299(8) 0.1448(3) 0.8694(3) 0.049(2) Uani 1 1 d . . .
H17 H 0.2397 0.1492 0.8545 0.058 Uiso 1 1 calc R . .
C18 C 0.4354(7) 0.1136(3) 0.8454(3) 0.0402(17) Uani 1 1 d . . .
H18 H 0.4169 0.0972 0.8141 0.048 Uiso 1 1 calc R . .
C19 C 0.4261(5) -0.1194(2) 0.7927(3) 0.0226(10) Uani 1 1 d . . .
C20 C 0.5192(6) -0.1611(3) 0.8156(2) 0.0262(12) Uani 1 1 d . . .
C21 C 0.4599(6) -0.2002(3) 0.8497(3) 0.0336(14) Uani 1 1 d . . .
H21 H 0.5176 -0.2294 0.8637 0.040 Uiso 1 1 calc R . .
C22 C 0.3138(7) -0.1964(3) 0.8636(3) 0.0356(16) Uani 1 1 d . . .
H22 H 0.2754 -0.2224 0.8871 0.043 Uiso 1 1 calc R . .
C23 C 0.2277(6) -0.1534(3) 0.8418(2) 0.0329(14) Uani 1 1 d . . .
H23 H 0.1315 -0.1508 0.8516 0.039 Uiso 1 1 calc R . .
C24 C 0.2791(6) -0.1140(2) 0.8060(2) 0.0249(13) Uani 1 1 d . A .
C25 C 0.7085(7) -0.1976(4) 0.7549(3) 0.051(2) Uani 1 1 d . . .
H25A H 0.8087 -0.1942 0.7461 0.077 Uiso 1 1 calc R . .
H25B H 0.6502 -0.1820 0.7281 0.077 Uiso 1 1 calc R . .
H25C H 0.6848 -0.2383 0.7601 0.077 Uiso 1 1 calc R . .
C26 C 0.6799(6) -0.1634(3) 0.8025(2) 0.0309(16) Uani 1 1 d . . .
H26 H 0.7110 -0.1227 0.7964 0.037 Uiso 1 1 calc R . .
C27 C 0.7712(7) -0.1868(3) 0.8448(3) 0.047(2) Uani 1 1 d . . .
H27A H 0.7429 -0.2265 0.8523 0.071 Uiso 1 1 calc R . .
H27B H 0.7581 -0.1627 0.8741 0.071 Uiso 1 1 calc R . .
H27C H 0.8709 -0.1862 0.8350 0.071 Uiso 1 1 calc R . .
C28 C 0.1910(13) -0.0122(5) 0.8226(5) 0.032 Uani 0.59 1 d PU A 3
H28A H 0.2896 -0.0014 0.8286 0.048 Uiso 0.59 1 calc PR A 3
H28B H 0.1469 -0.0242 0.8536 0.048 Uiso 0.59 1 calc PR A 3
H28C H 0.1397 0.0209 0.8090 0.048 Uiso 0.59 1 calc PR A 3
C30 C 0.0348(12) -0.0876(5) 0.7714(4) 0.032 Uani 0.59 1 d PU A 3
H30A H -0.0120 -0.1006 0.8017 0.048 Uiso 0.59 1 calc PR A 3
H30B H 0.0422 -0.1201 0.7483 0.048 Uiso 0.59 1 calc PR A 3
H30C H -0.0208 -0.0566 0.7563 0.048 Uiso 0.59 1 calc PR A 3
C29 C 0.1856(5) -0.0649(2) 0.7839(3) 0.0289(13) Uani 1 1 d . . .
H29 H 0.2307 -0.0516 0.7525 0.035 Uiso 1 1 calc R A 3
C31 C 0.6730(6) 0.0377(2) 0.6503(2) 0.0255(12) Uani 1 1 d . B .
C32 C 0.7981(7) 0.0234(3) 0.6242(3) 0.0346(14) Uani 1 1 d . . .
C33 C 0.8563(9) 0.0662(4) 0.5928(3) 0.0465(19) Uani 1 1 d . . .
H33 H 0.9386 0.0574 0.5743 0.056 Uiso 1 1 calc R . .
C34 C 0.7952(8) 0.1210(3) 0.5885(3) 0.053(2) Uani 1 1 d . . .
H34 H 0.8348 0.1489 0.5669 0.064 Uiso 1 1 calc R . .
C35 C 0.6757(9) 0.1341(3) 0.6163(3) 0.059(2) Uani 1 1 d . B .
H35 H 0.6362 0.1716 0.6140 0.071 Uiso 1 1 calc R . .
C36 C 0.6112(7) 0.0935(4) 0.6478(3) 0.048(2) Uani 1 1 d . . .
C37 C 0.4928(16) 0.1100(7) 0.6856(7) 0.078 Uani 0.75 1 d PU B 1
H37 H 0.4999 0.0823 0.7138 0.094 Uiso 0.75 1 calc PR B 1
C38 C 0.5061(16) 0.1700(6) 0.7068(7) 0.078 Uani 0.75 1 d PU B 1
H38A H 0.5052 0.1983 0.6800 0.117 Uiso 0.75 1 calc PR B 1
H38B H 0.5951 0.1732 0.7251 0.117 Uiso 0.75 1 calc PR B 1
H38C H 0.4266 0.1775 0.7290 0.117 Uiso 0.75 1 calc PR B 1
C39 C 0.3557(16) 0.1018(6) 0.6633(7) 0.078 Uani 0.75 1 d PU B 1
H39A H 0.2819 0.1135 0.6866 0.117 Uiso 0.75 1 calc PR B 1
H39B H 0.3433 0.0610 0.6549 0.117 Uiso 0.75 1 calc PR B 1
H39C H 0.3489 0.1253 0.6334 0.117 Uiso 0.75 1 calc PR B 1
C40 C 1.0335(9) -0.0279(5) 0.6463(4) 0.071(3) Uani 1 1 d . . .
H40A H 1.0730 -0.0655 0.6555 0.106 Uiso 1 1 calc R . .
H40B H 1.0396 -0.0015 0.6744 0.106 Uiso 1 1 calc R . .
H40C H 1.0871 -0.0121 0.6185 0.106 Uiso 1 1 calc R . .
C41 C 0.8741(9) -0.0356(5) 0.6309(4) 0.060(3) Uani 1 1 d . . .
H41 H 0.8246 -0.0573 0.6576 0.072 Uiso 1 1 calc R . .
C42 C 0.8641(12) -0.0717(5) 0.5826(6) 0.092(4) Uani 1 1 d . . .
H42A H 0.7646 -0.0795 0.5751 0.139 Uiso 1 1 calc R . .
H42B H 0.9147 -0.1082 0.5870 0.139 Uiso 1 1 calc R . .
H42C H 0.9068 -0.0500 0.5554 0.139 Uiso 1 1 calc R . .
C43 C 0.4635(6) -0.0863(2) 0.7097(2) 0.0225(11) Uani 1 1 d . . .
C44 C 0.5209(6) -0.0420(2) 0.6709(2) 0.0248(12) Uani 1 1 d . B .
C45 C 0.4503(7) -0.0558(3) 0.6228(2) 0.0290(13) Uani 1 1 d . . .
C46 C 0.4468(8) -0.0313(3) 0.5766(3) 0.0397(15) Uani 1 1 d . . .
H46 H 0.5004 0.0024 0.5698 0.048 Uiso 1 1 calc R . .
C47 C 0.3601(8) -0.0575(4) 0.5381(3) 0.0445(17) Uani 1 1 d . . .
H47 H 0.3575 -0.0404 0.5063 0.053 Uiso 1 1 calc R . .
C48 C 0.2807(7) -0.1073(3) 0.5473(3) 0.0394(16) Uani 1 1 d . . .
H48 H 0.2251 -0.1233 0.5216 0.047 Uiso 1 1 calc R . .
C49 C 0.2813(6) -0.1347(3) 0.5948(2) 0.0321(14) Uani 1 1 d . . .
C50 C 0.2093(7) -0.1868(3) 0.6091(3) 0.0371(15) Uani 1 1 d . . .
H50 H 0.1532 -0.2068 0.5856 0.045 Uiso 1 1 calc R . .
C51 C 0.2205(7) -0.2080(3) 0.6562(3) 0.0388(16) Uani 1 1 d . . .
H51 H 0.1743 -0.2432 0.6639 0.047 Uiso 1 1 calc R . .
C52 C 0.2996(6) -0.1792(3) 0.6947(3) 0.0312(14) Uani 1 1 d . . .
H52 H 0.3015 -0.1938 0.7274 0.037 Uiso 1 1 calc R . .
C53 C 0.3741(6) -0.1283(3) 0.6818(2) 0.0247(12) Uani 1 1 d . . .
C54 C 0.3661(6) -0.1078(3) 0.6323(3) 0.0270(13) Uani 1 1 d . . .
C55 C 0.7419(9) -0.2388(5) 0.5733(3) 0.069(3) Uani 1 1 d . . .
H55A H 0.7896 -0.2113 0.5509 0.083 Uiso 1 1 calc R . .
H55B H 0.7506 -0.2779 0.5588 0.083 Uiso 1 1 calc R . .
C56 C 0.6004(9) 0.0999(8) 0.4671(6) 0.115(7) Uani 1 1 d . . .
H56A H 0.6510 0.1238 0.4425 0.139 Uiso 1 1 calc R . .
H56B H 0.6588 0.0989 0.4973 0.139 Uiso 1 1 calc R . .
N1 N 0.4885(5) -0.07940(19) 0.75651(18) 0.0231(10) Uani 1 1 d . . .
N2 N 0.6153(5) -0.0045(2) 0.6855(2) 0.0242(12) Uani 1 1 d . . .
F1 F 1.0214(5) -0.2351(2) 0.41239(18) 0.0624(13) Uani 1 1 d . . .
F2 F 1.1890(4) -0.2336(2) 0.47326(19) 0.0631(14) Uani 1 1 d . . .
F3 F 0.9727(5) -0.19049(18) 0.48630(19) 0.0599(12) Uani 1 1 d . . .
F4 F 1.0795(5) -0.3183(2) 0.4535(2) 0.0583(13) Uani 1 1 d . . .
F5 F 0.8630(4) -0.2759(2) 0.46609(18) 0.0498(11) Uani 1 1 d . . .
F6 F 1.0289(4) -0.27407(19) 0.52703(15) 0.0501(10) Uani 1 1 d . . .
P1 P 0.70612(15) 0.06212(6) 0.83507(6) 0.0248(3) Uani 1 1 d . . .
P2 P 1.02609(18) -0.25488(7) 0.46962(7) 0.0309(4) Uani 1 1 d . . .
Au1 Au 0.604228(18) -0.008626(8) 0.788489(18) 0.02489(7) Uani 1 1 d . . .
Cl1 Cl 0.8282(3) -0.2378(2) 0.63153(12) 0.1314(17) Uani 1 1 d . . .
Cl2 Cl 0.5618(3) -0.22057(15) 0.57777(13) 0.0948(10) Uani 1 1 d . . .
Cl3 Cl 0.5849(3) 0.0312(3) 0.44459(19) 0.1314(16) Uani 1 1 d . . .
Cl4 Cl 0.4356(4) 0.1336(3) 0.48106(18) 0.1528(19) Uani 1 1 d . . .
C39B C 0.331(4) 0.1146(16) 0.6309(19) 0.078 Uani 0.25 1 d PU B 2
H39D H 0.3619 0.1416 0.6052 0.117 Uiso 0.25 1 calc PR B 2
H39E H 0.2521 0.1314 0.6492 0.117 Uiso 0.25 1 calc PR B 2
H39F H 0.3017 0.0782 0.6158 0.117 Uiso 0.25 1 calc PR B 2
C37B C 0.462(5) 0.103(2) 0.668(2) 0.078 Uani 0.25 1 d PU B 2
H37B H 0.4373 0.0667 0.6870 0.094 Uiso 0.25 1 calc PR B 2
C38B C 0.448(5) 0.1589(17) 0.710(2) 0.078 Uani 0.25 1 d PU B 2
H38D H 0.5266 0.1856 0.7049 0.117 Uiso 0.25 1 calc PR B 2
H38E H 0.4497 0.1438 0.7433 0.117 Uiso 0.25 1 calc PR B 2
H38F H 0.3581 0.1793 0.7041 0.117 Uiso 0.25 1 calc PR B 2
C28B C 0.198(2) -0.0074(8) 0.8045(6) 0.032 Uani 0.41 1 d PU A 4
H28D H 0.1544 -0.0066 0.8372 0.048 Uiso 0.41 1 calc PR A 4
H28E H 0.1502 0.0203 0.7829 0.048 Uiso 0.41 1 calc PR A 4
H28F H 0.2983 0.0029 0.8073 0.048 Uiso 0.41 1 calc PR A 4
C30B C 0.0215(16) -0.0793(7) 0.7860(8) 0.032 Uani 0.41 1 d PU A 4
H30D H -0.0152 -0.0699 0.8188 0.048 Uiso 0.41 1 calc PR A 4
H30E H 0.0072 -0.1204 0.7794 0.048 Uiso 0.41 1 calc PR A 4
H30F H -0.0286 -0.0564 0.7612 0.048 Uiso 0.41 1 calc PR A 4

loop_
_atom_site_aniso_label
_atom_site_aniso_U_11
_atom_site_aniso_U_22
_atom_site_aniso_U_33
_atom_site_aniso_U_23
_atom_site_aniso_U_13
_atom_site_aniso_U_12
C1 0.024(2) 0.025(3) 0.032(4) -0.003(3) 0.001(3) -0.003(2)
C2 0.051(4) 0.023(3) 0.045(4) -0.007(3) 0.004(3) -0.010(3)
C3 0.059(4) 0.028(3) 0.056(5) 0.008(5) 0.001(5) -0.018(3)
C4 0.041(4) 0.044(4) 0.052(5) 0.012(4) -0.001(3) -0.015(3)
C5 0.034(3) 0.048(4) 0.044(4) -0.001(3) 0.010(3) -0.010(3)
C6 0.035(3) 0.031(4) 0.032(4) -0.006(3) 0.001(3) -0.004(3)
C7 0.025(3) 0.023(3) 0.033(3) -0.001(3) 0.000(2) 0.001(2)
C8 0.043(4) 0.045(4) 0.045(4) -0.003(3) -0.008(3) -0.002(3)
C9 0.041(4) 0.062(5) 0.044(4) -0.006(4) -0.010(3) -0.005(4)
C10 0.043(4) 0.062(6) 0.044(5) 0.012(4) -0.007(4) 0.011(4)
C11 0.057(5) 0.030(5) 0.061(6) 0.016(4) -0.010(4) 0.005(3)
C12 0.044(4) 0.032(3) 0.040(4) 0.004(3) 0.001(3) 0.002(3)
C13 0.029(3) 0.028(3) 0.038(4) 0.008(3) 0.004(3) 0.005(2)
C14 0.057(5) 0.044(5) 0.036(4) -0.005(4) 0.005(3) 0.016(3)
C15 0.068(5) 0.059(5) 0.046(5) -0.011(4) 0.016(4) 0.032(4)
C16 0.060(5) 0.039(5) 0.086(7) 0.017(5) 0.041(5) 0.022(4)
C17 0.029(3) 0.032(4) 0.084(6) 0.007(4) 0.016(4) 0.001(3)
C18 0.031(3) 0.027(3) 0.063(5) -0.008(3) -0.004(3) -0.004(3)
C19 0.022(2) 0.015(2) 0.032(3) 0.003(4) -0.002(3) -0.0073(16)
C20 0.028(3) 0.021(3) 0.030(3) -0.002(2) 0.002(2) -0.003(2)
C21 0.028(3) 0.025(3) 0.048(4) 0.012(3) 0.000(3) -0.004(3)
C22 0.034(3) 0.026(3) 0.047(4) 0.010(3) 0.006(3) -0.007(3)
C23 0.026(3) 0.039(4) 0.034(4) 0.001(3) 0.000(3) -0.004(3)
C24 0.024(3) 0.018(3) 0.033(3) -0.001(2) 0.000(2) -0.007(2)
C25 0.031(4) 0.055(5) 0.068(5) -0.022(4) 0.008(4) 0.010(3)
C26 0.021(3) 0.023(3) 0.049(5) 0.000(2) 0.002(2) -0.002(2)
C27 0.028(3) 0.038(4) 0.077(6) 0.020(4) -0.013(3) -0.001(3)
C28 0.026 0.033 0.037 -0.005 0.005 0.008
C30 0.026 0.033 0.037 -0.005 0.005 0.008
C29 0.021(2) 0.032(3) 0.034(4) -0.001(3) 0.003(3) 0.0022(19)
C31 0.027(3) 0.022(3) 0.027(3) 0.005(2) 0.002(2) -0.010(2)
C32 0.040(4) 0.034(3) 0.030(3) 0.005(3) 0.004(3) -0.009(3)
C33 0.051(4) 0.051(5) 0.037(4) 0.012(3) 0.018(3) -0.017(4)
C34 0.055(5) 0.048(4) 0.056(5) 0.025(4) 0.007(4) -0.025(4)
C35 0.066(5) 0.030(4) 0.081(6) 0.023(4) 0.009(5) 0.001(4)
C36 0.052(4) 0.033(4) 0.060(5) 0.012(4) 0.016(4) 0.004(3)
C37 0.068 0.037 0.129 -0.001 0.030 0.006
C38 0.068 0.037 0.129 -0.001 0.030 0.006
C39 0.068 0.037 0.129 -0.001 0.030 0.006
C40 0.047(5) 0.094(7) 0.072(7) -0.011(6) -0.002(5) 0.030(5)
C41 0.051(5) 0.043(6) 0.085(8) 0.014(5) 0.031(5) 0.016(4)
C42 0.061(6) 0.055(6) 0.161(13) -0.023(7) -0.002(7) 0.006(5)
C43 0.024(3) 0.020(3) 0.024(3) 0.001(2) 0.002(2) -0.001(2)
C44 0.028(3) 0.015(3) 0.031(3) 0.003(2) 0.005(2) 0.000(2)
C45 0.028(3) 0.026(3) 0.034(3) -0.001(3) 0.003(3) -0.004(3)
C46 0.045(4) 0.037(4) 0.037(4) 0.002(3) 0.003(3) -0.010(3)
C47 0.053(4) 0.048(5) 0.033(4) 0.003(3) -0.002(3) 0.002(4)
C48 0.037(4) 0.047(4) 0.035(4) -0.006(3) -0.007(3) 0.001(3)
C49 0.032(3) 0.031(3) 0.033(3) -0.006(3) 0.002(3) -0.001(2)
C50 0.033(3) 0.037(4) 0.040(4) -0.016(3) -0.002(3) -0.003(3)
C51 0.040(4) 0.029(3) 0.048(4) -0.008(3) 0.001(3) -0.011(3)
C52 0.028(3) 0.024(3) 0.042(4) -0.001(3) 0.005(3) -0.009(2)
C53 0.026(3) 0.015(3) 0.032(3) -0.004(2) 0.004(2) -0.003(2)
C54 0.024(3) 0.020(3) 0.037(4) 0.000(3) 0.006(3) -0.002(2)
C55 0.057(5) 0.097(8) 0.053(5) -0.006(5) 0.018(4) 0.012(5)
C56 0.055(7) 0.183(18) 0.109(11) 0.073(12) -0.019(6) -0.039(7)
N1 0.026(2) 0.013(2) 0.031(3) -0.0045(19) 0.002(2) -0.0055(17)
N2 0.034(3) 0.015(2) 0.024(3) 0.0028(19) 0.003(2) -0.0008(17)
F1 0.070(3) 0.074(3) 0.043(3) 0.012(2) 0.017(2) -0.001(3)
F2 0.030(2) 0.082(3) 0.077(3) -0.028(3) 0.006(2) -0.012(2)
F3 0.071(3) 0.028(2) 0.081(3) -0.004(2) 0.019(3) 0.010(2)
F4 0.057(2) 0.040(3) 0.078(4) -0.020(2) 0.016(2) 0.007(2)
F5 0.0264(18) 0.073(3) 0.050(3) -0.002(2) -0.0009(19) -0.009(2)
F6 0.049(2) 0.060(3) 0.041(2) 0.003(2) -0.0056(19) 0.015(2)
P1 0.0244(7) 0.0174(7) 0.0327(8) -0.0026(6) 0.0016(6) -0.0023(5)
P2 0.0274(8) 0.0326(8) 0.0325(9) -0.0029(7) 0.0011(7) 0.0010(6)
Au1 0.02292(11) 0.01813(10) 0.03361(13) -0.0021(2) 0.00026(15) -0.00345(6)
Cl1 0.090(2) 0.237(5) 0.0669(19) 0.030(2) -0.0146(16) -0.052(3)
Cl2 0.0581(13) 0.109(2) 0.118(2) 0.037(2) 0.0189(15) 0.0318(16)
Cl3 0.0651(19) 0.184(5) 0.145(4) -0.009(4) 0.0200(19) -0.012(2)
Cl4 0.100(2) 0.215(6) 0.143(4) -0.067(4) -0.010(2) -0.004(3)
C39B 0.068 0.037 0.129 -0.001 0.030 0.006
C37B 0.068 0.037 0.129 -0.001 0.030 0.006
C38B 0.068 0.037 0.129 -0.001 0.030 0.006
C28B 0.026 0.033 0.037 -0.005 0.005 0.008
C30B 0.026 0.033 0.037 -0.005 0.005 0.008

loop_
_atom_type_symbol
_atom_type_description
_atom_type_scat_dispersion_real
_atom_type_scat_dispersion_imag
_atom_type_scat_source
C C 0.0033 0.0016 'International Tables Vol C Tables 4.2.6.8 and 6.1.1.4'
H H 0.0000 0.0000 'International Tables Vol C Tables 4.2.6.8 and 6.1.1.4'
N N 0.0061 0.0033 'International Tables Vol C Tables 4.2.6.8 and 6.1.1.4'
F F 0.0171 0.0103 'International Tables Vol C Tables 4.2.6.8 and 6.1.1.4'
P P 0.1023 0.0942 'International Tables Vol C Tables 4.2.6.8 and 6.1.1.4'
Au Au -2.0133 8.8022 'International Tables Vol C Tables 4.2.6.8 and 6.1.1.4'
Cl Cl 0.1484 0.1585 'International Tables Vol C Tables 4.2.6.8 and 6.1.1.4'

loop_
_geom_angle_atom_site_label_1
_geom_angle_atom_site_label_2
_geom_angle_atom_site_label_3
_geom_angle
C2 C1 C6 118.7(6)
C2 C1 P1 122.2(5)
C6 C1 P1 119.1(4)
C3 C2 C1 120.3(7)
C3 C2 H2 119.8
C1 C2 H2 119.8
C4 C3 C2 120.6(7)
C4 C3 H3 119.7
C2 C3 H3 119.7
C3 C4 C5 120.3(6)
C3 C4 H4 119.8
C5 C4 H4 119.8
C6 C5 C4 119.6(7)
C6 C5 H5 120.2
C4 C5 H5 120.2
C5 C6 C1 120.3(6)
C5 C6 H6 119.8
C1 C6 H6 119.8
C12 C7 C8 119.6(6)
C12 C7 P1 119.0(5)
C8 C7 P1 121.3(5)
C9 C8 C7 119.1(7)
C9 C8 H8 120.5
C7 C8 H8 120.5
C8 C9 C10 120.8(7)
C8 C9 H9 119.6
C10 C9 H9 119.6
C11 C10 C9 121.0(7)
C11 C10 H10 119.5
C9 C10 H10 119.5
C10 C11 C12 119.2(8)
C10 C11 H11 120.4
C12 C11 H11 120.4
C7 C12 C11 120.4(7)
C7 C12 H12 119.8
C11 C12 H12 119.8
C14 C13 C18 119.2(6)
C14 C13 P1 121.8(5)
C18 C13 P1 119.0(5)
C15 C14 C13 121.1(7)
C15 C14 H14 119.5
C13 C14 H14 119.5
C14 C15 C16 118.7(8)
C14 C15 H15 120.7
C16 C15 H15 120.7
C17 C16 C15 120.7(7)
C17 C16 H16 119.6
C15 C16 H16 119.6
C18 C17 C16 119.7(7)
C18 C17 H17 120.2
C16 C17 H17 120.2
C17 C18 C13 120.7(7)
C17 C18 H18 119.6
C13 C18 H18 119.6
C24 C19 C20 122.5(6)
C24 C19 N1 119.8(5)
C20 C19 N1 117.5(4)
C21 C20 C19 117.9(5)
C21 C20 C26 120.9(5)
C19 C20 C26 121.2(5)
C20 C21 C22 121.1(6)
C20 C21 H21 119.5
C22 C21 H21 119.5
C23 C22 C21 119.1(6)
C23 C22 H22 120.4
C21 C22 H22 120.4
C22 C23 C24 122.8(6)
C22 C23 H23 118.6
C24 C23 H23 118.6
C23 C24 C19 116.4(5)
C23 C24 C29 122.5(5)
C19 C24 C29 121.0(5)
C26 C25 H25A 109.5
C26 C25 H25B 109.5
H25A C25 H25B 109.5
C26 C25 H25C 109.5
H25A C25 H25C 109.5
H25B C25 H25C 109.5
C27 C26 C25 110.3(6)
C27 C26 C20 113.0(5)
C25 C26 C20 112.2(5)
C27 C26 H26 107.0
C25 C26 H26 107.0
C20 C26 H26 107.0
C26 C27 H27A 109.5
C26 C27 H27B 109.5
H27A C27 H27B 109.5
C26 C27 H27C 109.5
H27A C27 H27C 109.5
H27B C27 H27C 109.5
C29 C28 H28A 109.5
C29 C28 H28B 109.5
C29 C28 H28C 109.5
C29 C30 H30A 109.5
C29 C30 H30B 109.5
C29 C30 H30C 109.5
C28B C29 C30 118.1(9)
C28B C29 C24 118.4(9)
C30 C29 C24 110.8(6)
C28B C29 C30B 105.0(10)
C30 C29 C30B 16.8(8)
C24 C29 C30B 112.7(7)
C28B C29 C28 18.1(8)
C30 C29 C28 115.3(7)
C24 C29 C28 106.5(7)
C30B C29 C28 99.6(8)
C28B C29 H29 90.6
C30 C29 H29 108.0
C24 C29 H29 108.0
C30B C29 H29 120.8
C28 C29 H29 108.0
C32 C31 C36 122.2(6)
C32 C31 N2 118.6(5)
C36 C31 N2 118.9(6)
C33 C32 C31 117.4(6)
C33 C32 C41 120.4(7)
C31 C32 C41 122.2(6)
C34 C33 C32 121.6(7)
C34 C33 H33 119.2
C32 C33 H33 119.2
C35 C34 C33 119.2(6)
C35 C34 H34 120.4
C33 C34 H34 120.4
C34 C35 C36 122.3(7)
C34 C35 H35 118.8
C36 C35 H35 118.8
C35 C36 C31 117.3(6)
C35 C36 C37B 122(2)
C31 C36 C37B 119.1(19)
C35 C36 C37 122.9(9)
C31 C36 C37 119.1(9)
C37B C36 C37 21(2)
C39 C37 C38 110.8(13)
C39 C37 C36 109.6(14)
C38 C37 C36 114.5(12)
C39 C37 H37 107.2
C38 C37 H37 107.2
C36 C37 H37 107.2
C41 C40 H40A 109.5
C41 C40 H40B 109.5
H40A C40 H40B 109.5
C41 C40 H40C 109.5
H40A C40 H40C 109.5
H40B C40 H40C 109.5
C32 C41 C42 110.3(9)
C32 C41 C40 112.0(9)
C42 C41 C40 110.0(8)
C32 C41 H41 108.2
C42 C41 H41 108.2
C40 C41 H41 108.2
C41 C42 H42A 109.5
C41 C42 H42B 109.5
H42A C42 H42B 109.5
C41 C42 H42C 109.5
H42A C42 H42C 109.5
H42B C42 H42C 109.5
N1 C43 C53 132.6(5)
N1 C43 C44 120.8(5)
C53 C43 C44 106.3(5)
N2 C44 C45 135.1(6)
N2 C44 C43 117.9(5)
C45 C44 C43 107.0(5)
C46 C45 C54 119.1(6)
C46 C45 C44 135.7(6)
C54 C45 C44 105.2(5)
C45 C46 C47 119.5(7)
C45 C46 H46 120.2
C47 C46 H46 120.2
C48 C47 C46 121.1(7)
C48 C47 H47 119.4
C46 C47 H47 119.4
C47 C48 C49 121.6(6)
C47 C48 H48 119.2
C49 C48 H48 119.2
C48 C49 C54 116.4(6)
C48 C49 C50 127.7(6)
C54 C49 C50 115.9(6)
C51 C50 C49 120.9(6)
C51 C50 H50 119.6
C49 C50 H50 119.6
C50 C51 C52 123.2(6)
C50 C51 H51 118.4
C52 C51 H51 118.4
C53 C52 C51 117.5(6)
C53 C52 H52 121.3
C51 C52 H52 121.3
C52 C53 C54 119.0(6)
C52 C53 C43 134.2(6)
C54 C53 C43 106.8(5)
C53 C54 C49 123.4(6)
C53 C54 C45 114.3(6)
C49 C54 C45 122.2(6)
Cl2 C55 Cl1 112.3(5)
Cl2 C55 H55A 109.1
Cl1 C55 H55A 109.1
Cl2 C55 H55B 109.1
Cl1 C55 H55B 109.1
H55A C55 H55B 107.9
Cl3 C56 Cl4 114.1(6)
Cl3 C56 H56A 108.7
Cl4 C56 H56A 108.7
Cl3 C56 H56B 108.7
Cl4 C56 H56B 108.7
H56A C56 H56B 107.6
C43 N1 C19 120.0(5)
C43 N1 Au1 125.4(4)
C19 N1 Au1 114.5(4)
C44 N2 C31 119.9(6)
C1 P1 C7 106.1(3)
C1 P1 C13 107.2(3)
C7 P1 C13 107.1(3)
C1 P1 Au1 112.1(2)
C7 P1 Au1 112.4(2)
C13 P1 Au1 111.6(2)
F4 P2 F1 90.4(3)
F4 P2 F2 89.8(3)
F1 P2 F2 89.9(3)
F4 P2 F5 90.4(3)
F1 P2 F5 90.2(3)
F2 P2 F5 179.8(3)
F4 P2 F6 90.3(3)
F1 P2 F6 179.2(3)
F2 P2 F6 90.5(3)
F5 P2 F6 89.4(2)
F4 P2 F3 179.6(3)
F1 P2 F3 89.9(3)
F2 P2 F3 89.9(3)
F5 P2 F3 89.9(3)
F6 P2 F3 89.4(3)
N1 Au1 P1 169.74(13)
C37B C39B H39D 109.5
C37B C39B H39E 109.5
H39D C39B H39E 109.5
C37B C39B H39F 109.5
H39D C39B H39F 109.5
H39E C39B H39F 109.5
C36 C37B C39B 120(4)
C36 C37B C38B 114(3)
C39B C37B C38B 103(4)
C36 C37B H37B 106.5
C39B C37B H37B 106.5
C38B C37B H37B 106.5
C37B C38B H38D 109.5
C37B C38B H38E 109.5
H38D C38B H38E 109.5
C37B C38B H38F 109.5
H38D C38B H38F 109.5
H38E C38B H38F 109.5
C29 C28B H28D 109.5
C29 C28B H28E 109.5
C29 C28B H28F 109.5
C29 C30B H30D 109.5
C29 C30B H30E 109.5
C29 C30B H30F 109.5

loop_
_geom_bond_atom_site_label_1
_geom_bond_atom_site_label_2
_geom_bond_distance
C1 C2 1.394(8)
C1 C6 1.401(9)
C1 P1 1.810(6)
C2 C3 1.379(10)
C2 H2 0.9300
C3 C4 1.358(12)
C3 H3 0.9300
C4 C5 1.396(10)
C4 H4 0.9300
C5 C6 1.377(9)
C5 H5 0.9300
C6 H6 0.9300
C7 C12 1.382(9)
C7 C8 1.422(9)
C7 P1 1.816(6)
C8 C9 1.360(10)
C8 H8 0.9300
C9 C10 1.389(12)
C9 H9 0.9300
C10 C11 1.370(12)
C10 H10 0.9300
C11 C12 1.397(11)
C11 H11 0.9300
C12 H12 0.9300
C13 C14 1.386(10)
C13 C18 1.398(9)
C13 P1 1.819(6)
C14 C15 1.369(10)
C14 H14 0.9300
C15 C16 1.409(13)
C15 H15 0.9300
C16 C17 1.379(13)
C16 H16 0.9300
C17 C18 1.364(10)
C17 H17 0.9300
C18 H18 0.9300
C19 C24 1.412(7)
C19 C20 1.417(8)
C19 N1 1.444(8)
C20 C21 1.384(8)
C20 C26 1.528(8)
C21 C22 1.405(9)
C21 H21 0.9300
C22 C23 1.388(9)
C22 H22 0.9300
C23 C24 1.391(8)
C23 H23 0.9300
C24 C29 1.529(8)
C25 C26 1.510(9)
C25 H25A 0.9600
C25 H25B 0.9600
C25 H25C 0.9600
C26 C27 1.504(9)
C26 H26 0.9800
C27 H27A 0.9600
C27 H27B 0.9600
C27 H27C 0.9600
C28 C29 1.577(14)
C28 H28A 0.9600
C28 H28B 0.9600
C28 H28C 0.9600
C30 C29 1.526(14)
C30 H30A 0.9600
C30 H30B 0.9600
C30 H30C 0.9600
C29 C28B 1.419(17)
C29 C30B 1.555(16)
C29 H29 0.9800
C31 C32 1.390(9)
C31 C36 1.391(9)
C31 N2 1.442(7)
C32 C33 1.388(9)
C32 C41 1.523(12)
C33 C34 1.373(12)
C33 H33 0.9300
C34 C35 1.364(11)
C34 H34 0.9300
C35 C36 1.381(10)
C35 H35 0.9300
C36 C37B 1.50(5)
C36 C37 1.533(18)
C37 C39 1.41(2)
C37 C38 1.479(19)
C37 H37 0.9800
C38 H38A 0.9600
C38 H38B 0.9600
C38 H38C 0.9600
C39 H39A 0.9600
C39 H39B 0.9600
C39 H39C 0.9600
C40 C41 1.542(13)
C40 H40A 0.9600
C40 H40B 0.9600
C40 H40C 0.9600
C41 C42 1.526(17)
C41 H41 0.9800
C42 H42A 0.9600
C42 H42B 0.9600
C42 H42C 0.9600
C43 N1 1.275(7)
C43 C53 1.466(8)
C43 C44 1.536(8)
C44 N2 1.282(7)
C44 C45 1.470(9)
C45 C46 1.349(9)
C45 C54 1.438(8)
C46 C47 1.429(10)
C46 H46 0.9300
C47 C48 1.371(10)
C47 H47 0.9300
C48 C49 1.407(9)
C48 H48 0.9300
C49 C54 1.410(9)
C49 C50 1.410(9)
C50 C51 1.346(10)
C50 H50 0.9300
C51 C52 1.419(9)
C51 H51 0.9300
C52 C53 1.389(8)
C52 H52 0.9300
C53 C54 1.397(9)
C55 Cl2 1.723(8)
C55 Cl1 1.742(9)
C55 H55A 0.9700
C55 H55B 0.9700
C56 Cl3 1.677(18)
C56 Cl4 1.748(14)
C56 H56A 0.9700
C56 H56B 0.9700
N1 Au1 2.110(4)
F1 P2 1.587(5)
F2 P2 1.587(4)
F3 P2 1.606(4)
F4 P2 1.581(5)
F5 P2 1.587(4)
F6 P2 1.588(5)
P1 Au1 2.2371(15)
C39B C37B 1.59(7)
C39B H39D 0.9600
C39B H39E 0.9600
C39B H39F 0.9600
C37B C38B 1.69(6)
C37B H37B 0.9800
C38B H38D 0.9600
C38B H38E 0.9600
C38B H38F 0.9600
C28B H28D 0.9600
C28B H28E 0.9600
C28B H28F 0.9600
C30B H30D 0.9600
C30B H30E 0.9600
C30B H30F 0.9600

loop_
_geom_torsion_atom_site_label_1
_geom_torsion_atom_site_label_2
_geom_torsion_atom_site_label_3
_geom_torsion_atom_site_label_4
_geom_torsion
C6 C1 C2 C3 -1.3(11)
P1 C1 C2 C3 176.4(6)
C1 C2 C3 C4 0.1(12)
C2 C3 C4 C5 2.3(12)
C3 C4 C5 C6 -3.5(11)
C4 C5 C6 C1 2.3(10)
C2 C1 C6 C5 0.1(9)
P1 C1 C6 C5 -177.8(5)
C12 C7 C8 C9 0.0(10)
P1 C7 C8 C9 179.6(5)
C7 C8 C9 C10 0.5(12)
C8 C9 C10 C11 -0.8(13)
C9 C10 C11 C12 0.4(13)
C8 C7 C12 C11 -0.4(11)
P1 C7 C12 C11 -180.0(6)
C10 C11 C12 C7 0.2(12)
C18 C13 C14 C15 1.5(12)
P1 C13 C14 C15 -178.1(7)
C13 C14 C15 C16 -0.1(13)
C14 C15 C16 C17 -1.0(13)
C15 C16 C17 C18 0.8(12)
C16 C17 C18 C13 0.5(11)
C14 C13 C18 C17 -1.7(10)
P1 C13 C18 C17 177.9(5)
C24 C19 C20 C21 4.4(9)
N1 C19 C20 C21 -179.1(6)
C24 C19 C20 C26 -176.3(5)
N1 C19 C20 C26 0.2(9)
C19 C20 C21 C22 -3.8(9)
C26 C20 C21 C22 176.9(6)
C20 C21 C22 C23 1.3(10)
C21 C22 C23 C24 0.9(10)
C22 C23 C24 C19 -0.4(9)
C22 C23 C24 C29 -177.1(6)
C20 C19 C24 C23 -2.3(9)
N1 C19 C24 C23 -178.7(5)
C20 C19 C24 C29 174.4(6)
N1 C19 C24 C29 -2.0(9)
C21 C20 C26 C27 -28.4(8)
C19 C20 C26 C27 152.3(6)
C21 C20 C26 C25 97.0(7)
C19 C20 C26 C25 -82.3(7)
C23 C24 C29 C28B 97.7(10)
C19 C24 C29 C28B -78.8(11)
C23 C24 C29 C30 -43.4(9)
C19 C24 C29 C30 140.1(7)
C23 C24 C29 C30B -25.4(10)
C19 C24 C29 C30B 158.1(9)
C23 C24 C29 C28 82.8(7)
C19 C24 C29 C28 -93.7(8)
C36 C31 C32 C33 -3.4(10)
N2 C31 C32 C33 -176.2(6)
C36 C31 C32 C41 173.8(8)
N2 C31 C32 C41 1.0(10)
C31 C32 C33 C34 1.5(12)
C41 C32 C33 C34 -175.8(9)
C32 C33 C34 C35 1.0(13)
C33 C34 C35 C36 -1.7(14)
C34 C35 C36 C31 -0.1(13)
C34 C35 C36 C37B -165(2)
C34 C35 C36 C37 169.7(10)
C32 C31 C36 C35 2.8(12)
N2 C31 C36 C35 175.5(7)
C32 C31 C36 C37B 168(2)
N2 C31 C36 C37B -19(2)
C32 C31 C36 C37 -167.5(9)
N2 C31 C36 C37 5.3(12)
C35 C36 C37 C39 92.9(13)
C31 C36 C37 C39 -97.4(14)
C37B C36 C37 C39 -1(6)
C35 C36 C37 C38 -32.4(19)
C31 C36 C37 C38 137.3(14)
C37B C36 C37 C38 -127(7)
C33 C32 C41 C42 -69.7(11)
C31 C32 C41 C42 113.1(9)
C33 C32 C41 C40 53.1(11)
C31 C32 C41 C40 -124.0(8)
N1 C43 C44 N2 12.3(8)
C53 C43 C44 N2 -172.5(5)
N1 C43 C44 C45 -169.0(5)
C53 C43 C44 C45 6.2(6)
N2 C44 C45 C46 -7.5(13)
C43 C44 C45 C46 174.2(7)
N2 C44 C45 C54 174.1(6)
C43 C44 C45 C54 -4.2(6)
C54 C45 C46 C47 -0.2(10)
C44 C45 C46 C47 -178.5(7)
C45 C46 C47 C48 -0.2(11)
C46 C47 C48 C49 -0.1(11)
C47 C48 C49 C54 0.9(10)
C47 C48 C49 C50 -177.7(7)
C48 C49 C50 C51 179.8(7)
C54 C49 C50 C51 1.2(9)
C49 C50 C51 C52 2.2(10)
C50 C51 C52 C53 -3.3(10)
C51 C52 C53 C54 0.9(9)
C51 C52 C53 C43 178.7(6)
N1 C43 C53 C52 -9.3(11)
C44 C43 C53 C52 176.3(6)
N1 C43 C53 C54 168.7(6)
C44 C43 C53 C54 -5.7(6)
C52 C53 C54 C49 2.6(9)
C43 C53 C54 C49 -175.8(5)
C52 C53 C54 C45 -178.4(5)
C43 C53 C54 C45 3.3(7)
C48 C49 C54 C53 177.6(6)
C50 C49 C54 C53 -3.6(9)
C48 C49 C54 C45 -1.4(9)
C50 C49 C54 C45 177.4(6)
C46 C45 C54 C53 -178.0(6)
C44 C45 C54 C53 0.7(7)
C46 C45 C54 C49 1.1(9)
C44 C45 C54 C49 179.8(5)
C53 C43 N1 C19 2.5(9)
C44 C43 N1 C19 176.2(5)
C53 C43 N1 Au1 -172.5(5)
C44 C43 N1 Au1 1.2(7)
C24 C19 N1 C43 -77.0(7)
C20 C19 N1 C43 106.4(7)
C24 C19 N1 Au1 98.4(6)
C20 C19 N1 Au1 -78.1(6)
C45 C44 N2 C31 1.5(10)
C43 C44 N2 C31 179.6(5)
C32 C31 N2 C44 -91.7(7)
C36 C31 N2 C44 95.2(8)
C2 C1 P1 C7 -81.2(6)
C6 C1 P1 C7 96.6(5)
C2 C1 P1 C13 33.0(6)
C6 C1 P1 C13 -149.2(5)
C2 C1 P1 Au1 155.8(5)
C6 C1 P1 Au1 -26.5(5)
C12 C7 P1 C1 -146.5(5)
C8 C7 P1 C1 33.9(6)
C12 C7 P1 C13 99.2(6)
C8 C7 P1 C13 -80.3(6)
C12 C7 P1 Au1 -23.6(6)
C8 C7 P1 Au1 156.8(5)
C14 C13 P1 C1 -87.5(6)
C18 C13 P1 C1 93.0(6)
C14 C13 P1 C7 26.0(7)
C18 C13 P1 C7 -153.5(5)
C14 C13 P1 Au1 149.4(6)
C18 C13 P1 Au1 -30.1(6)
C43 N1 Au1 P1 158.7(5)
C19 N1 Au1 P1 -16.5(10)
C1 P1 Au1 N1 -172.8(7)
C7 P1 Au1 N1 67.8(7)
C13 P1 Au1 N1 -52.5(8)
C35 C36 C37B C39B 55(4)
C31 C36 C37B C39B -110(3)
C37 C36 C37B C39B 154(9)
C35 C36 C37B C38B -68(4)
C31 C36 C37B C38B 128(3)
C37 C36 C37B C38B 32(4)
